data_2001328
loop_
_publ_author_name
'Abboud, K. A.'
'Smith, Jnr, D. W.'
'Wagener, K. B.'

_publ_section_title
;
 Structure of
 cyclo-1,1',4,4'-bis(1,1,3,3-tetramethyl-1,3-disiloxanediyl)dibenzene
;
_journal_issue 10
_journal_name_full 'Acta Crystallographica Section C'
_journal_page_first 1845
_journal_page_last 1848
_journal_paper_doi 10.1107/S0108270193002331
_journal_volume 49
_journal_year 1993
_chemical_formula_sum 'C20 H32 O2 Si4'
_chemical_formula_weight 416.8
_space_group_IT_number 2
_space_group_name_Hall '-P 1'
_space_group_name_H-M_alt 'P -1'
_symmetry_cell_setting triclinic
_symmetry_space_group_name_Hall '-P 1'
_symmetry_space_group_name_H-M 'P -1'
_atom_type_scat_source
; Cromer & Mann (1968) for non-H atoms and Stewart,
Davidson & Simpson (1965) for H atoms
;
_cell_angle_alpha 77.790(10)
_cell_angle_beta 87.140(10)
_cell_angle_gamma 69.020(10)
_cell_formula_units_Z 1
_cell_length_a 6.6160(10)
_cell_length_b 8.6610(10)
_cell_length_c 11.6930(10)
_cell_measurement_reflns_used 50
_cell_measurement_temperature 293
_cell_measurement_theta_max 22
_cell_measurement_theta_min 20
_cell_volume 611.21(14)
_diffrn_measurement_device 'Siemens P3m/V'
_diffrn_measurement_method \w
_diffrn_radiation_type MoK\a
_diffrn_radiation_wavelength 0.71073
_diffrn_reflns_av_R_equivalents 0.0134
_diffrn_reflns_limit_h_max 8
_diffrn_reflns_limit_h_min 0
_diffrn_reflns_limit_k_max 11
_diffrn_reflns_limit_k_min -11
_diffrn_reflns_limit_l_max 15
_diffrn_reflns_limit_l_min -15
_diffrn_reflns_number 3102
_diffrn_reflns_theta_max 27.5
_diffrn_standards_decay_% 1
_diffrn_standards_interval_count 96
_diffrn_standards_number 4
_exptl_absorpt_coefficient_mu 0.25
_exptl_absorpt_correction_T_max 0.973
_exptl_absorpt_correction_T_min 0.851
_exptl_absorpt_correction_type analytical
_exptl_crystal_colour Colourless
_exptl_crystal_density_diffrn 1.132
_exptl_crystal_description Plates
_exptl_crystal_size_max 0.42
_exptl_crystal_size_mid 0.30
_exptl_crystal_size_min 0.15
_refine_diff_density_max 0.35
_refine_diff_density_min -0.29
_refine_ls_goodness_of_fit_obs 2.25
_refine_ls_hydrogen_treatment refall
_refine_ls_number_parameters 170
_refine_ls_number_reflns 2041
_refine_ls_R_factor_obs 0.0516
_refine_ls_shift/esd_max 0.001
_refine_ls_structure_factor_coef F
_refine_ls_weighting_details 'w = 1/[\s^2^F + 0.0004F]^2^'
_refine_ls_weighting_scheme calc
_refine_ls_wR_factor_obs 0.0655
_reflns_number_observed 2041
_reflns_number_total 2837
_reflns_observed_criterion F>6\s(F)
_cod_data_source_file st1046.cif
_cod_data_source_block st1046_structure_1_of_1
_cod_depositor_comments
;
The following automatic conversions were performed:

'_refine_ls_weighting_scheme' value '1/[\s^2^F + 0.0004F]^2^' was
changed to 'calc'. New tag '_refine_ls_weighting_details' was
created. The value of the new tag was set to 'w = 1/[\s^2^F +
0.0004F]^2^'.

Automatic conversion script
Id: cif_fix_values 3143 2015-03-26 13:38:13Z robertas 
;
_cod_original_cell_volume 611.20(10)
_cod_database_code 2001328

loop_
_space_group_symop_id
_space_group_symop_operation_xyz
1 x,y,z
2 -x,-y,-z

loop_
_atom_site_label
_atom_site_fract_x
_atom_site_fract_y
_atom_site_fract_z
_atom_site_U_iso_or_equiv
Si .43516(14) .13160(9) .18326(6) .0522(4)
Si' .55715(13) .23819(9) .71208(6) .0492(3)
O .4279(5) -.0568(3) .2087(2) .093(2)
C1 .4702(5) .1857(3) .3264(2) .0472(11)
C2 .6705(6) .1537(5) .3742(3) .071(2)
C3 .6976(6) .1753(5) .4858(3) .0705(15)
C4 .5227(4) .2340(3) .5548(2) .0465(10)
C5 .3222(6) .2727(5) .5045(3) .072(2)
C6 .2961(6) .2498(5) .3939(3) .073(2)
C7 .1766(7) .2806(6) .1094(3) .087(2)
C8 .6624(8) .1365(6) .0876(3) .087(2)
C9 .3265(7) .4044(5) .7591(4) .079(2)
C10 .8086(7) .2721(6) .7358(4) .081(2)
H2 .793(6) .119(5) .335(3) .100(13)
H3 .838(6) .154(4) .511(3) .082(11)
H5 .203(6) .315(4) .543(3) .088(12)
H6 .167(6) .281(5) .367(3) .095(13)
H7a .169(6) .248(4) .049(3) .08
H7b .045(6) .274(4) .161(3) .08
H7c .175(6) .391(4) .097(3) .08
H8a .645(6) .123(4) .016(3) .08
H8b .683(6) .247(5) .074(3) .08
H8c .820(6) .047(4) .123(3) .08
H9a .345(6) .422(4) .830(3) .08
H9b .278(6) .497(4) .702(3) .08
H9c .200(6) .374(4) .759(3) .08
H10a .826(6) .278(4) .804(3) .08
H10b .951(6) .177(4) .713(3) .08
H10c .830(6) .351(5) .688(3) .08

loop_
_geom_angle_atom_site_label_1
_geom_angle_atom_site_label_2
_geom_angle_atom_site_label_3
_geom_angle
_geom_angle_publ_flag
O Si C1 108.67(12) yes
O Si C7 108.5(2) yes
C1 Si C7 110.2(2) yes
C1 Si C8 110.9(2) yes
C7 Si C8 110.0(2) yes
C8 Si O 108.5(2) yes
Oa Si' C4 108.40(13) yes
Oa Si' C9 108.9(2) yes
C4 Si' C9 111.1(2) yes
C4 Si' C10 110.7(2) yes
C9 Si' C10 109.5(2) yes
C10 Si' Oa 108.1(2) yes
Si O Si'a 156.0(2) yes
C2 C1 C6 115.7(3) yes
C2 C1 Si 122.5(2) no
C6 C1 Si 121.7(3) no
C3 C2 C1 122.4(3) no
C4 C3 C2 121.5(3) no
C5 C4 Si' 121.9(2) no
C5 C4 C3 115.7(3) yes
Si' C4 C3 122.0(2) no
C6 C5 C4 122.6(3) no
C1 C6 C5 121.9(3) no

loop_
_geom_bond_atom_site_label_1
_geom_bond_atom_site_label_2
_geom_bond_distance
_geom_bond_publ_flag
O Si 1.613(3) yes
C1 Si 1.877(3) yes
C7 Si 1.853(4) yes
C8 Si 1.836(5) yes
Oa Si' 1.618(2) yes
C4 Si' 1.874(3) yes
C9 Si 1.839(4) yes
C10 Si' 1.833(5) yes
C2 C1 1.375(5) no
C6 C1 1.377(4) no
C3 C2 1.386(5) no
C4 C3 1.381(4) no
C5 C4 1.376(5) no
C6 C5 1.377(5) no
H2 C2 0.90(4) no
H3 C3 0.93(4) no
H5 C5 0.89(4) no
H6 C6 0.85(4) no
H7a C7 0.82(4) no
H7b C7 1.05(4) no
H7c C7 0.93(4) no
H8a C8 0.89(4) no
H8b C8 1.00(4) no
H8c C8 1.09(3) no
H9a C9 0.90(4) no
H9b C9 0.90(3) no
H9c C9 0.96(5) no
H10a C10 0.83(4) no
H10b C10 1.07(3) no
H10c C10 0.83(4) no
